data_4082920
loop_
_publ_author_name
'Flores, Jaime A.'
'Pal, Kuntal'
'Carroll, Maria E.'
'Pink, Maren'
'Karty, Jonathan A.'
'Mindiola, Daniel J.'
'Caulton, Kenneth G.'

_publ_section_title
;
 Mechanistic Understanding of a Silver Pyridylpyrrolide as a Catalyst for
 3 + 2 Cyclization of a Nitrile with Diazo Ester
;
_journal_issue 7
_journal_name_full Organometallics
_journal_page_first 1544
_journal_paper_doi 10.1021/om400756t
_journal_volume 33
_journal_year 2014
_chemical_formula_moiety 'C17 H14 Ag F6 N3 O2'
_chemical_formula_sum 'C17 H14 Ag F6 N3 O2'
_chemical_formula_weight 514.18
_chemical_name_systematic
; 
 ? 
;
_space_group_IT_number 11
_symmetry_cell_setting monoclinic
_symmetry_space_group_name_Hall '-P 2yb'
_symmetry_space_group_name_H-M 'P 1 21/m 1'
_atom_sites_solution_hydrogens geom
_atom_sites_solution_primary direct
_atom_sites_solution_secondary difmap
_audit_creation_method SHELXL-97
_cell_angle_alpha 90.00
_cell_angle_beta 97.708(2)
_cell_angle_gamma 90.00
_cell_formula_units_Z 2
_cell_length_a 10.4411(12)
_cell_length_b 6.8784(8)
_cell_length_c 12.5348(14)
_cell_measurement_reflns_used 5097
_cell_measurement_temperature 150(2)
_cell_measurement_theta_max 27.51
_cell_measurement_theta_min 3.28
_cell_volume 892.09(18)
_computing_cell_refinement 'APEX II v2009.5.0 (Bruker, 2010)'
_computing_data_collection 'APEX II v2009.5.0 (Bruker, 2010)'
_computing_data_reduction 'APEX II v2009.5.0 (Bruker, 2010)'
_computing_molecular_graphics 'SHELXTL (Bruker, 2008)'
_computing_publication_material 'SHELXTL (Bruker, 2008)'
_computing_structure_refinement 'SHELXL-97 (Sheldrick, 2008)'
_computing_structure_solution 'SIR-2004 (Burla et al., 2005)'
_diffrn_ambient_temperature 150(2)
_diffrn_detector 'CCD area detector'
_diffrn_detector_area_resol_mean 83.33
_diffrn_detector_type 'Bruker APEXII'
_diffrn_measured_fraction_theta_full 0.998
_diffrn_measured_fraction_theta_max 0.998
_diffrn_measurement_details '0.30 degree frames measured for 20 seconds each'
_diffrn_measurement_device 'APEX Kappa Duo'
_diffrn_measurement_device_type Kappa
_diffrn_measurement_method 'omega and phi scans'
_diffrn_radiation_monochromator graphite
_diffrn_radiation_source 'fine-focus sealed tube'
_diffrn_radiation_type MoK\a
_diffrn_radiation_wavelength 0.71073
_diffrn_reflns_av_R_equivalents 0.0211
_diffrn_reflns_av_sigmaI/netI 0.0201
_diffrn_reflns_limit_h_max 9
_diffrn_reflns_limit_h_min -13
_diffrn_reflns_limit_k_max 8
_diffrn_reflns_limit_k_min -8
_diffrn_reflns_limit_l_max 16
_diffrn_reflns_limit_l_min -16
_diffrn_reflns_number 8344
_diffrn_reflns_theta_full 27.53
_diffrn_reflns_theta_max 27.53
_diffrn_reflns_theta_min 1.64
_exptl_absorpt_coefficient_mu 1.210
_exptl_absorpt_correction_T_max 0.8886
_exptl_absorpt_correction_T_min 0.7518
_exptl_absorpt_correction_type multi-scan
_exptl_absorpt_process_details 'SADABS, R. Blessing; 1995'
_exptl_crystal_colour brown
_exptl_crystal_density_diffrn 1.914
_exptl_crystal_density_method 'not measured'
_exptl_crystal_description block
_exptl_crystal_F_000 508
_exptl_crystal_size_max 0.25
_exptl_crystal_size_mid 0.20
_exptl_crystal_size_min 0.10
_refine_diff_density_max 0.508
_refine_diff_density_min -0.418
_refine_diff_density_rms 0.064
_refine_ls_extinction_method none
_refine_ls_goodness_of_fit_ref 1.113
_refine_ls_hydrogen_treatment constr
_refine_ls_matrix_type full
_refine_ls_number_parameters 169
_refine_ls_number_reflns 2221
_refine_ls_number_restraints 0
_refine_ls_restrained_S_all 1.113
_refine_ls_R_factor_all 0.0227
_refine_ls_R_factor_gt 0.0203
_refine_ls_shift/su_max 0.002
_refine_ls_shift/su_mean 0.000
_refine_ls_structure_factor_coef Fsqd
_refine_ls_weighting_details 'calc w=1/[\s^2^(Fo^2^)+(0.0178P)^2^+0.6595P] where P=(Fo^2^+2Fc^2^)/3'
_refine_ls_weighting_scheme calc
_refine_ls_wR_factor_gt 0.0490
_refine_ls_wR_factor_ref 0.0500
_reflns_number_gt 2073
_reflns_number_total 2221
_reflns_threshold_expression >2sigma(I)
_cod_data_source_file om400756t_si_002.cif
_cod_data_source_block p21m
_cod_depositor_comments 'Adding full bibliography for 4082920.cif.'
_cod_original_sg_symbol_Hall '-P 2ybc'
_cod_original_sg_symbol_H-M P2(1)/m
_cod_database_code 4082920

loop_
_symmetry_equiv_pos_as_xyz
'x, y, z'
'-x, y+1/2, -z'
'-x, -y, -z'
'x, -y-1/2, z'

loop_
_atom_site_label
_atom_site_type_symbol
_atom_site_fract_x
_atom_site_fract_y
_atom_site_fract_z
_atom_site_U_iso_or_equiv
_atom_site_adp_type
_atom_site_occupancy
_atom_site_symmetry_multiplicity
_atom_site_calc_flag
_atom_site_refinement_flags
Ag1 Ag -0.00900(2) 0.2500 0.506210(15) 0.02265(7) Uani 1 2 d S
F1 F -0.34086(18) 0.2500 0.92249(14) 0.0519(6) Uani 1 2 d S
F2 F -0.16085(13) 0.40529(18) 0.95428(8) 0.0349(3) Uani 1 1 d .
F3 F -0.48186(16) 0.2500 0.50859(14) 0.0401(5) Uani 1 2 d S
F4 F -0.33264(13) 0.0951(2) 0.44113(9) 0.0386(3) Uani 1 1 d .
O1 O 0.08293(17) 0.2500 0.18522(13) 0.0198(4) Uani 1 2 d S
O2 O 0.29647(17) 0.2500 0.17400(14) 0.0241(4) Uani 1 2 d S
N1 N 0.1131(2) 0.2500 0.68437(16) 0.0200(4) Uani 1 2 d S
N2 N -0.1466(2) 0.2500 0.62009(16) 0.0182(4) Uani 1 2 d S
N3 N 0.0700(2) 0.2500 0.35924(16) 0.0199(4) Uani 1 2 d S
C1 C 0.2414(3) 0.2500 0.7102(2) 0.0235(5) Uani 1 2 d S
H1A H 0.2935 0.2500 0.6536 0.028 Uiso 1 2 calc SR
C2 C 0.3021(3) 0.2500 0.8151(2) 0.0236(5) Uani 1 2 d S
H2A H 0.3937 0.2500 0.8305 0.028 Uiso 1 2 calc SR
C3 C 0.2255(3) 0.2500 0.8973(2) 0.0256(6) Uani 1 2 d S
H3A H 0.2639 0.2500 0.9705 0.031 Uiso 1 2 calc SR
C4 C 0.0924(3) 0.2500 0.87134(19) 0.0225(5) Uani 1 2 d S
H4A H 0.0388 0.2500 0.9269 0.027 Uiso 1 2 calc SR
C5 C 0.0369(3) 0.2500 0.76368(19) 0.0183(5) Uani 1 2 d S
C6 C -0.1036(2) 0.2500 0.72780(18) 0.0176(5) Uani 1 2 d S
C7 C -0.2109(3) 0.2500 0.7849(2) 0.0207(5) Uani 1 2 d S
C8 C -0.3221(3) 0.2500 0.7081(2) 0.0212(5) Uani 1 2 d S
H8A H -0.4096 0.2500 0.7214 0.025 Uiso 1 2 calc SR
C9 C -0.2773(2) 0.2500 0.60916(19) 0.0191(5) Uani 1 2 d S
C10 C -0.2176(3) 0.2500 0.9020(2) 0.0272(6) Uani 1 2 d S
C11 C -0.3547(3) 0.2500 0.5022(2) 0.0217(5) Uani 1 2 d S
C12 C 0.0050(2) 0.2500 0.26380(19) 0.0184(5) Uani 1 2 d S
C13 C 0.2055(2) 0.2500 0.23923(19) 0.0198(5) Uani 1 2 d S
C14 C 0.2013(2) 0.2500 0.34558(19) 0.0198(5) Uani 1 2 d S
H14A H 0.2731 0.2500 0.4009 0.024 Uiso 1 2 calc SR
C15 C -0.1360(2) 0.2500 0.2311(2) 0.0212(5) Uani 1 2 d S
H15A H -0.1796 0.2500 0.2939 0.032 Uiso 1 2 d SR
H15B H -0.1601 0.1360 0.1889 0.032 Uiso 1 1 d R
C16 C 0.4265(2) 0.2500 0.2290(2) 0.0251(6) Uani 1 2 d S
H16A H 0.4416 0.1354 0.2741 0.030 Uiso 1 1 d R
C17 C 0.5143(3) 0.2500 0.1429(3) 0.0426(8) Uani 1 2 d S
H17A H 0.6027 0.2500 0.1760 0.064 Uiso 1 2 d SR
H17B H 0.4981 0.3640 0.0989 0.064 Uiso 1 1 d R

loop_
_atom_site_aniso_label
_atom_site_aniso_U_11
_atom_site_aniso_U_22
_atom_site_aniso_U_33
_atom_site_aniso_U_23
_atom_site_aniso_U_13
_atom_site_aniso_U_12
Ag1 0.02378(11) 0.03045(11) 0.01492(9) 0.000 0.00702(7) 0.000
F1 0.0310(10) 0.1008(18) 0.0275(9) 0.000 0.0173(8) 0.000
F2 0.0519(8) 0.0308(6) 0.0220(5) -0.0078(5) 0.0053(5) 0.0033(6)
F3 0.0171(8) 0.0683(13) 0.0335(9) 0.000 -0.0011(7) 0.000
F4 0.0430(7) 0.0415(7) 0.0289(6) -0.0142(6) -0.0036(5) 0.0039(6)
O1 0.0146(8) 0.0282(10) 0.0170(8) 0.000 0.0031(7) 0.000
O2 0.0140(9) 0.0417(11) 0.0167(8) 0.000 0.0028(7) 0.000
N1 0.0198(11) 0.0230(11) 0.0175(9) 0.000 0.0037(8) 0.000
N2 0.0192(11) 0.0194(10) 0.0166(9) 0.000 0.0043(8) 0.000
N3 0.0188(11) 0.0225(11) 0.0188(9) 0.000 0.0039(8) 0.000
C1 0.0230(13) 0.0239(13) 0.0241(12) 0.000 0.0055(11) 0.000
C2 0.0192(13) 0.0226(13) 0.0282(13) 0.000 0.0001(10) 0.000
C3 0.0290(15) 0.0263(14) 0.0202(12) 0.000 -0.0016(11) 0.000
C4 0.0251(14) 0.0260(13) 0.0170(11) 0.000 0.0045(10) 0.000
C5 0.0222(13) 0.0149(11) 0.0181(11) 0.000 0.0041(10) 0.000
C6 0.0218(13) 0.0162(11) 0.0156(10) 0.000 0.0050(9) 0.000
C7 0.0244(13) 0.0197(12) 0.0191(11) 0.000 0.0075(10) 0.000
C8 0.0212(13) 0.0210(12) 0.0226(12) 0.000 0.0073(10) 0.000
C9 0.0192(12) 0.0186(12) 0.0196(11) 0.000 0.0024(10) 0.000
C10 0.0269(14) 0.0343(15) 0.0223(12) 0.000 0.0107(11) 0.000
C11 0.0196(13) 0.0257(13) 0.0201(11) 0.000 0.0030(10) 0.000
C12 0.0198(12) 0.0169(12) 0.0194(11) 0.000 0.0056(10) 0.000
C13 0.0166(12) 0.0232(13) 0.0194(11) 0.000 0.0019(10) 0.000
C14 0.0154(12) 0.0253(13) 0.0186(11) 0.000 0.0019(9) 0.000
C15 0.0175(12) 0.0234(13) 0.0229(12) 0.000 0.0037(10) 0.000
C16 0.0170(13) 0.0326(15) 0.0248(12) 0.000 -0.0003(10) 0.000
C17 0.0191(15) 0.067(2) 0.0429(17) 0.000 0.0103(13) 0.000

loop_
_atom_type_symbol
_atom_type_description
_atom_type_scat_dispersion_real
_atom_type_scat_dispersion_imag
_atom_type_scat_source
C C 0.0033 0.0016 'International Tables Vol C Tables 4.2.6.8 and 6.1.1.4'
H H 0.0000 0.0000 'International Tables Vol C Tables 4.2.6.8 and 6.1.1.4'
N N 0.0061 0.0033 'International Tables Vol C Tables 4.2.6.8 and 6.1.1.4'
O O 0.0106 0.0060 'International Tables Vol C Tables 4.2.6.8 and 6.1.1.4'
F F 0.0171 0.0103 'International Tables Vol C Tables 4.2.6.8 and 6.1.1.4'
Ag Ag -0.8971 1.1015 'International Tables Vol C Tables 4.2.6.8 and 6.1.1.4'

loop_
_geom_angle_atom_site_label_1
_geom_angle_atom_site_label_2
_geom_angle_atom_site_label_3
_geom_angle
_geom_angle_site_symmetry_1
_geom_angle_site_symmetry_3
N3 Ag1 N2 161.42(8) . .
N3 Ag1 N1 125.78(8) . .
N2 Ag1 N1 72.80(8) . .
C12 O1 C13 104.67(19) . .
C13 O2 C16 114.21(19) . .
C1 N1 C5 119.4(2) . .
C1 N1 Ag1 127.69(16) . .
C5 N1 Ag1 112.87(16) . .
C9 N2 C6 107.1(2) . .
C9 N2 Ag1 133.26(16) . .
C6 N2 Ag1 119.66(17) . .
C12 N3 C14 106.7(2) . .
C12 N3 Ag1 125.94(18) . .
C14 N3 Ag1 127.37(16) . .
N1 C1 C2 123.2(2) . .
N1 C1 H1A 118.4 . .
C2 C1 H1A 118.4 . .
C1 C2 C3 118.1(3) . .
C1 C2 H2A 121.0 . .
C3 C2 H2A 121.0 . .
C4 C3 C2 119.1(2) . .
C4 C3 H3A 120.5 . .
C2 C3 H3A 120.5 . .
C3 C4 C5 120.1(2) . .
C3 C4 H4A 119.9 . .
C5 C4 H4A 119.9 . .
N1 C5 C4 120.0(2) . .
N1 C5 C6 115.8(2) . .
C4 C5 C6 124.2(2) . .
N2 C6 C7 108.9(2) . .
N2 C6 C5 118.9(2) . .
C7 C6 C5 132.2(2) . .
C8 C7 C6 107.0(2) . .
C8 C7 C10 122.3(2) . .
C6 C7 C10 130.6(2) . .
C9 C8 C7 105.4(2) . .
C9 C8 H8A 127.3 . .
C7 C8 H8A 127.3 . .
N2 C9 C8 111.5(2) . .
N2 C9 C11 121.1(2) . .
C8 C9 C11 127.4(2) . .
F1 C10 F2 106.01(15) . .
F1 C10 F2 106.01(15) . 4_565
F2 C10 F2 104.8(2) . 4_565
F1 C10 C7 111.3(2) . .
F2 C10 C7 114.01(14) . .
F2 C10 C7 114.01(14) 4_565 .
F3 C11 F4 106.25(15) . .
F3 C11 F4 106.26(15) . 4_565
F4 C11 F4 104.3(2) . 4_565
F3 C11 C9 111.9(2) . .
F4 C11 C9 113.73(15) . .
F4 C11 C9 113.73(15) 4_565 .
N3 C12 O1 112.3(2) . .
N3 C12 C15 129.6(2) . .
O1 C12 C15 118.1(2) . .
O2 C13 C14 137.0(2) . .
O2 C13 O1 113.2(2) . .
C14 C13 O1 109.8(2) . .
C13 C14 N3 106.5(2) . .
C13 C14 H14A 126.7 . .
N3 C14 H14A 126.7 . .
C12 C15 H15A 109.7 . .
C12 C15 H15B 109.3 . .
H15A C15 H15B 109.5 . .
O2 C16 C17 106.4(2) . .
O2 C16 H16A 110.4 . .
C17 C16 H16A 110.5 . .
C16 C17 H17A 109.4 . .
C16 C17 H17B 109.5 . .
H17A C17 H17B 109.5 . .

loop_
_geom_bond_atom_site_label_1
_geom_bond_atom_site_label_2
_geom_bond_distance
_geom_bond_site_symmetry_2
Ag1 N3 2.117(2) .
Ag1 N2 2.157(2) .
Ag1 N1 2.419(2) .
F1 C10 1.346(3) .
F2 C10 1.348(2) .
F3 C11 1.341(3) .
F4 C11 1.3496(19) .
O1 C12 1.359(3) .
O1 C13 1.365(3) .
O2 C13 1.333(3) .
O2 C16 1.438(3) .
N1 C1 1.335(3) .
N1 C5 1.354(3) .
N2 C9 1.354(3) .
N2 C6 1.365(3) .
N3 C12 1.294(3) .
N3 C14 1.404(3) .
C1 C2 1.381(4) .
C1 H1A 0.9500 .
C2 C3 1.386(4) .
C2 H2A 0.9500 .
C3 C4 1.384(4) .
C3 H3A 0.9500 .
C4 C5 1.396(3) .
C4 H4A 0.9500 .
C5 C6 1.475(4) .
C6 C7 1.408(3) .
C7 C8 1.405(4) .
C7 C10 1.479(3) .
C8 C9 1.383(3) .
C8 H8A 0.9500 .
C9 C11 1.470(3) .
C10 F2 1.348(2) 4_565
C11 F4 1.3497(19) 4_565
C12 C15 1.475(4) .
C13 C14 1.340(3) .
C14 H14A 0.9500 .
C15 H15A 0.9600 .
C15 H15B 0.9600 .
C16 C17 1.507(4) .
C16 H16A 0.9700 .
C17 H17A 0.9600 .
C17 H17B 0.9600 .

loop_
_geom_torsion_atom_site_label_1
_geom_torsion_atom_site_label_2
_geom_torsion_atom_site_label_3
_geom_torsion_atom_site_label_4
_geom_torsion
_geom_torsion_site_symmetry_4
N3 Ag1 N1 C1 0.0 .
N2 Ag1 N1 C1 180.0 .
N3 Ag1 N1 C5 180.0 .
N2 Ag1 N1 C5 0.0 .
N3 Ag1 N2 C9 0.000(1) .
N1 Ag1 N2 C9 180.0 .
N3 Ag1 N2 C6 180.0 .
N1 Ag1 N2 C6 0.0 .
N2 Ag1 N3 C12 0.0 .
N1 Ag1 N3 C12 180.0 .
N2 Ag1 N3 C14 180.0 .
N1 Ag1 N3 C14 0.0 .
C5 N1 C1 C2 0.000(1) .
Ag1 N1 C1 C2 180.0 .
N1 C1 C2 C3 0.000(1) .
C1 C2 C3 C4 0.000(1) .
C2 C3 C4 C5 0.000(1) .
C1 N1 C5 C4 0.0 .
Ag1 N1 C5 C4 180.0 .
C1 N1 C5 C6 180.0 .
Ag1 N1 C5 C6 0.0 .
C3 C4 C5 N1 0.000(1) .
C3 C4 C5 C6 180.0 .
C9 N2 C6 C7 0.0 .
Ag1 N2 C6 C7 180.0 .
C9 N2 C6 C5 180.0 .
Ag1 N2 C6 C5 0.0 .
N1 C5 C6 N2 0.0 .
C4 C5 C6 N2 180.0 .
N1 C5 C6 C7 180.0 .
C4 C5 C6 C7 0.000(1) .
N2 C6 C7 C8 0.0 .
C5 C6 C7 C8 180.0 .
N2 C6 C7 C10 180.000(1) .
C5 C6 C7 C10 0.000(1) .
C6 C7 C8 C9 0.0 .
C10 C7 C8 C9 180.0 .
C6 N2 C9 C8 0.0 .
Ag1 N2 C9 C8 180.0 .
C6 N2 C9 C11 180.0 .
Ag1 N2 C9 C11 0.0 .
C7 C8 C9 N2 0.0 .
C7 C8 C9 C11 180.0 .
C8 C7 C10 F1 0.000(1) .
C6 C7 C10 F1 180.0 .
C8 C7 C10 F2 -119.86(18) .
C6 C7 C10 F2 60.14(17) .
C8 C7 C10 F2 119.86(18) 4_565
C6 C7 C10 F2 -60.14(18) 4_565
N2 C9 C11 F3 180.0 .
C8 C9 C11 F3 0.0 .
N2 C9 C11 F4 59.60(16) .
C8 C9 C11 F4 -120.40(16) .
N2 C9 C11 F4 -59.60(16) 4_565
C8 C9 C11 F4 120.40(16) 4_565
C14 N3 C12 O1 0.0 .
Ag1 N3 C12 O1 180.0 .
C14 N3 C12 C15 180.0 .
Ag1 N3 C12 C15 0.0 .
C13 O1 C12 N3 0.0 .
C13 O1 C12 C15 180.0 .
C16 O2 C13 C14 0.0 .
C16 O2 C13 O1 180.0 .
C12 O1 C13 O2 180.0 .
C12 O1 C13 C14 0.0 .
O2 C13 C14 N3 180.0 .
O1 C13 C14 N3 0.0 .
C12 N3 C14 C13 0.0 .
Ag1 N3 C14 C13 180.0 .
C13 O2 C16 C17 180.0 .
